data_7244712
loop_
_publ_author_name
'Chahine, Ali'
'Chaffee, Alan L.'
'Knowles, Gregory P.'
'Turner, David Roger'
'Batten, Stuart R.'

_publ_section_title
;
 Highly Connected Framework Materials from Flexible Tetra-Isophthalate
 Ligands
;
_journal_name_full CrystEngComm
_journal_paper_doi 10.1039/D2CE00269H
_journal_year 2022
_chemical_formula_moiety 'C39 H29 Cl0.5 Cu4 N2 O19, 2(C0.5 H0.25 N0.25), O'
_chemical_formula_sum 'C40 H29.5 Cl0.5 Cu4 N2.5 O20'
_chemical_formula_weight 1137.04
_space_group_crystal_system orthorhombic
_space_group_IT_number 65
_space_group_name_Hall '-C 2 2'
_space_group_name_H-M_alt 'C m m m'
_atom_sites_solution_hydrogens geom
_audit_creation_date 2021-06-29
_audit_creation_method
;
Olex2 1.3
(compiled 2020.11.12 svn.r5f609507 for OlexSys, GUI svn.r6272)
;
_audit_update_record
;
2022-02-10 deposited with the CCDC.	2022-03-30 downloaded from the CCDC.
;
_cell_angle_alpha 90
_cell_angle_beta 90
_cell_angle_gamma 90
_cell_formula_units_Z 4
_cell_length_a 20.934(4)
_cell_length_b 31.398(6)
_cell_length_c 13.458(3)
_cell_measurement_reflns_used 66657
_cell_measurement_temperature 100(2)
_cell_measurement_theta_max 27.891
_cell_measurement_theta_min 1.169
_cell_volume 8846(3)
_computing_cell_refinement 'XDS (Kabsch, 1993)'
_computing_data_collection 'AS QEGUI'
_computing_data_reduction 'XDS (Kabsch, 1993)'
_computing_molecular_graphics 'Olex2 1.3 (Dolomanov et al., 2009)'
_computing_publication_material 'Olex2 1.3 (Dolomanov et al., 2009)'
_computing_structure_refinement 'SHELXL 2018/3 (Sheldrick, 2015)'
_diffrn_ambient_temperature 100(2)
_diffrn_measured_fraction_theta_full 0.997
_diffrn_measured_fraction_theta_max 0.996
_diffrn_measurement_device_type 'Dectris Eiger 16M'
_diffrn_measurement_method 'Omega Scan'
_diffrn_radiation_monochromator 'Silicon Double Crystal'
_diffrn_radiation_type Synchrotron
_diffrn_radiation_wavelength 0.710877
_diffrn_reflns_av_R_equivalents 0.0847
_diffrn_reflns_av_unetI/netI 0.0354
_diffrn_reflns_Laue_measured_fraction_full 0.997
_diffrn_reflns_Laue_measured_fraction_max 0.996
_diffrn_reflns_limit_h_max 27
_diffrn_reflns_limit_h_min -27
_diffrn_reflns_limit_k_max 41
_diffrn_reflns_limit_k_min -41
_diffrn_reflns_limit_l_max 17
_diffrn_reflns_limit_l_min -17
_diffrn_reflns_number 66657
_diffrn_reflns_point_group_measured_fraction_full 0.997
_diffrn_reflns_point_group_measured_fraction_max 0.996
_diffrn_reflns_theta_full 25.242
_diffrn_reflns_theta_max 27.891
_diffrn_reflns_theta_min 1.169
_diffrn_source 'MX2 Beamline Australian Synchrotron'
_diffrn_standards_number 0
_exptl_absorpt_coefficient_mu 1.006
_exptl_absorpt_correction_type multi-scan
_exptl_absorpt_process_details 'XDS (Kabsch, 1993)'
_exptl_crystal_colour blue
_exptl_crystal_density_diffrn 0.854
_exptl_crystal_description plate
_exptl_crystal_F_000 2286
_exptl_crystal_size_max 0.2
_exptl_crystal_size_mid 0.15
_exptl_crystal_size_min 0.10
_exptl_transmission_factor_max 0.4346
_exptl_transmission_factor_min 0.2339
_refine_diff_density_max 1.972
_refine_diff_density_min -0.741
_refine_diff_density_rms 0.108
_refine_ls_extinction_method none
_refine_ls_goodness_of_fit_ref 1.136
_refine_ls_hydrogen_treatment constr
_refine_ls_matrix_type full
_refine_ls_number_parameters 183
_refine_ls_number_reflns 5734
_refine_ls_number_restraints 12
_refine_ls_restrained_S_all 1.136
_refine_ls_R_factor_all 0.0567
_refine_ls_R_factor_gt 0.0529
_refine_ls_shift/su_max 0.001
_refine_ls_shift/su_mean 0.000
_refine_ls_structure_factor_coef Fsqd
_refine_ls_weighting_details 'w=1/[\s^2^(Fo^2^)+(0.1324P)^2^+1.5334P] where P=(Fo^2^+2Fc^2^)/3'
_refine_ls_weighting_scheme calc
_refine_ls_wR_factor_gt 0.1812
_refine_ls_wR_factor_ref 0.1868
_reflns_Friedel_coverage 0.000
_reflns_number_gt 5011
_reflns_number_total 5734
_reflns_threshold_expression 'I > 2\s(I)'
_cod_data_source_file d2ce00269h2.cif
_cod_data_source_block 3
_cod_depositor_comments
;
The following automatic conversions were performed:

data item '_exptl_absorpt_correction_type' value 'Multi-Scan' was
changed to 'multi-scan' in accordance with the
/home/data/users/saulius/crontab/automatic-downloads/rss-feeds/RSC/lib/dictionaries/cif_core.dic
dictionary named 'cif_core.dic' version 2.4.2 last updated on
2011-04-26.

Automatic conversion script
Id: cif_fix_values 7556 2019-12-06 15:28:31Z antanas 
;
_cod_original_formula_sum 'C40 H29.50 Cl0.50 Cu4 N2.50 O20'
_cod_database_code 7244712
_shelx_shelxl_version_number 2018/3
_shelx_space_group_comment
;
The symmetry employed for this shelxl refinement is uniquely defined
by the following loop, which should always be used as a source of
symmetry information in preference to the above space-group names.
They are only intended as comments.
;
_olex2_refinement_description
;
1. Fixed Uiso
 At 1.2 times of:
  All C(H) groups, All C(H,H) groups, All N(H,H) groups
 At 1.5 times of:
  All O(H) groups
2. Uiso/Uaniso restraints and constraints
Uanis(N2) \\sim Ueq, Uanis(N3) \\sim Ueq: with sigma of 0.01 and sigma for
terminal atoms of 0.01
3. Others
 Fixed Sof: H5(0.5) H6(0.25) H1A(0.25) H1B(0.25) H2A(0.5) H2B(0.5) N2(0.0625)
 N3(0.0625) H3C(0.0625) H3D(0.0625) C12(0.25)
4.a Secondary CH2 refined with riding coordinates:
 C1(H1A,H1B), C2(H2A,H2B), C3(H3A,H3B), N3(H3C,H3D)
4.b Aromatic/amide H refined with riding coordinates:
 C5(H5A), C8(H8), C11(H11)
4.c Idealised tetrahedral OH refined as rotating group:
 O5(H5), O6(H6)
;
_olex2_submission_special_instructions 'No special instructions were received'

loop_
_space_group_symop_operation_xyz
'x, y, z'
'-x, -y, z'
'-x, y, -z'
'x, -y, -z'
'x+1/2, y+1/2, z'
'-x+1/2, -y+1/2, z'
'-x+1/2, y+1/2, -z'
'x+1/2, -y+1/2, -z'
'-x, -y, -z'
'x, y, -z'
'x, -y, z'
'-x, y, z'
'-x+1/2, -y+1/2, -z'
'x+1/2, y+1/2, -z'
'x+1/2, -y+1/2, z'
'-x+1/2, y+1/2, z'

loop_
_atom_site_label
_atom_site_type_symbol
_atom_site_fract_x
_atom_site_fract_y
_atom_site_fract_z
_atom_site_U_iso_or_equiv
_atom_site_adp_type
_atom_site_occupancy
_atom_site_site_symmetry_order
_atom_site_calc_flag
_atom_site_refinement_flags_posn
_atom_site_refinement_flags_adp
_atom_site_refinement_flags_occupancy
_atom_site_disorder_assembly
_atom_site_disorder_group
Cu1 Cu 0.500000 0.42395(2) 0.500000 0.03604(16) Uani 1 4 d S T P . .
Cu2 Cu 0.500000 0.34029(2) 0.500000 0.03979(17) Uani 1 4 d S T P . .
Cu3 Cu 0.18885(2) 0.26153(2) 0.000000 0.03877(15) Uani 1 2 d S T P . .
Cl1 Cl 0.500000 0.500000 0.500000 0.0511(4) Uani 1 8 d S T P . .
O1 O 0.43404(11) 0.41788(5) 0.39892(18) 0.0743(7) Uani 1 1 d . . . . .
O2 O 0.43365(8) 0.34704(5) 0.39659(13) 0.0523(4) Uani 1 1 d . . . . .
O3 O 0.21590(8) 0.30350(6) 0.09952(14) 0.0586(4) Uani 1 1 d . . . . .
O4 O 0.31872(8) 0.28335(6) 0.10110(14) 0.0559(4) Uani 1 1 d . . . . .
O5 O 0.09028(13) 0.28050(13) 0.000000 0.0809(9) Uani 1 2 d S T P . .
H5 H 0.083725 0.296754 -0.046579 0.121 Uiso 0.5 1 calc R U P . .
O6 O 0.500000 0.27171(14) 0.500000 0.0905(15) Uani 1 4 d S T P . .
H6 H 0.474862 0.263007 0.457916 0.136 Uiso 0.25 1 calc R U P . .
N1 N 0.26874(13) 0.500000 0.1906(2) 0.0439(6) Uani 1 2 d S T P . .
C1 C 0.2581(2) 0.500000 0.000000 0.0516(10) Uani 1 4 d S T P . .
H1A H 0.230920 0.525031 0.000001 0.062 Uiso 0.5 2 calc R U P . .
H1B H 0.230920 0.474969 0.000001 0.062 Uiso 0.5 2 calc R U P . .
C2 C 0.30060(16) 0.500000 0.0935(2) 0.0463(7) Uani 1 2 d S T P . .
H2A H 0.328029 0.475136 0.090412 0.056 Uiso 0.5 1 calc R U P . .
H2B H 0.328029 0.524864 0.090412 0.056 Uiso 0.5 1 calc R U P . .
C3 C 0.23023(12) 0.46141(6) 0.20880(19) 0.0465(5) Uani 1 1 d . . . . .
H3A H 0.200508 0.457593 0.154234 0.056 Uiso 1 1 calc R U . . .
H3B H 0.205474 0.465354 0.269031 0.056 Uiso 1 1 calc R U . . .
C4 C 0.27050(12) 0.42171(6) 0.21920(18) 0.0449(5) Uani 1 1 d . . . . .
C5 C 0.32286(12) 0.42080(7) 0.28342(18) 0.0467(5) Uani 1 1 d . . . . .
H5A H 0.334298 0.445416 0.317474 0.056 Uiso 1 1 calc R U . . .
C6 C 0.35838(11) 0.38367(7) 0.29753(17) 0.0462(5) Uani 1 1 d . . . . .
C7 C 0.41318(12) 0.38262(7) 0.36956(18) 0.0463(5) Uani 1 1 d . . . . .
C8 C 0.34238(12) 0.34665(7) 0.24548(17) 0.0477(5) Uani 1 1 d . . . . .
H8 H 0.366315 0.321931 0.253403 0.057 Uiso 1 1 calc R U . . .
C9 C 0.29034(12) 0.34735(7) 0.18189(18) 0.0481(5) Uani 1 1 d . . . . .
C10 C 0.27331(12) 0.30797(7) 0.12387(19) 0.0499(5) Uani 1 1 d . . . . .
C11 C 0.25412(12) 0.38455(6) 0.16921(18) 0.0475(5) Uani 1 1 d . . . . .
H11 H 0.218915 0.384339 0.127065 0.057 Uiso 1 1 calc R U . . .
N2 N 0.500000 0.500000 0.1529(8) 0.036(3) Uani 0.25 4 d S TU P . .
N3 N 0.500000 0.5142(5) 0.2546(10) 0.027(3) Uani 0.125 2 d S TU P . .
H3C H 0.500001 0.513324 0.320668 0.032 Uiso 0.125 2 calc R U P . .
H3D H 0.500000 0.541702 0.238409 0.032 Uiso 0.125 2 calc R U P . .
C12 C 0.4436(4) 0.500000 0.2279(7) 0.088(3) Uani 0.5 2 d S T P . .
O7 O 0.3418(3) 0.500000 0.500000 0.0997(16) Uani 1 4 d S T P . .

loop_
_atom_site_aniso_label
_atom_site_aniso_U_11
_atom_site_aniso_U_22
_atom_site_aniso_U_33
_atom_site_aniso_U_23
_atom_site_aniso_U_13
_atom_site_aniso_U_12
Cu1 0.0469(3) 0.0266(3) 0.0346(3) 0.000 0.000 0.000
Cu2 0.0516(3) 0.0278(3) 0.0400(3) 0.000 0.000 0.000
Cu3 0.0461(2) 0.0246(2) 0.0456(3) 0.000 0.000 -0.00592(12)
Cl1 0.0672(9) 0.0214(6) 0.0646(10) 0.000 0.000 0.000
O1 0.0998(15) 0.0308(8) 0.0925(15) -0.0009(8) -0.0545(13) -0.0035(8)
O2 0.0664(10) 0.0311(8) 0.0593(10) -0.0024(7) -0.0172(8) -0.0016(7)
O3 0.0594(9) 0.0424(9) 0.0739(11) -0.0190(8) -0.0118(8) -0.0025(7)
O4 0.0625(9) 0.0401(9) 0.0651(11) -0.0154(8) -0.0144(8) -0.0004(7)
O5 0.0539(14) 0.078(2) 0.111(3) 0.000 0.000 0.0065(14)
O6 0.132(5) 0.033(2) 0.106(4) 0.000 0.000 0.000
N1 0.0587(14) 0.0270(11) 0.0461(14) 0.000 -0.0034(11) 0.000
C1 0.058(2) 0.049(3) 0.047(2) 0.000 0.000 0.000
C2 0.0580(16) 0.0322(14) 0.0486(17) 0.000 -0.0003(13) 0.000
C3 0.0582(12) 0.0322(10) 0.0490(13) 0.0011(8) -0.0047(10) -0.0023(8)
C4 0.0608(12) 0.0293(9) 0.0446(12) 0.0001(8) -0.0056(10) -0.0034(8)
C5 0.0650(13) 0.0290(10) 0.0462(12) -0.0038(8) -0.0092(10) -0.0053(9)
C6 0.0589(12) 0.0330(10) 0.0467(12) -0.0029(8) -0.0113(9) -0.0053(8)
C7 0.0605(13) 0.0323(10) 0.0462(12) -0.0028(8) -0.0096(10) -0.0038(8)
C8 0.0611(12) 0.0312(10) 0.0509(12) -0.0042(9) -0.0098(10) -0.0013(9)
C9 0.0625(13) 0.0319(10) 0.0499(12) -0.0053(8) -0.0094(10) -0.0041(9)
C10 0.0638(13) 0.0318(10) 0.0539(13) -0.0063(9) -0.0115(10) -0.0027(9)
C11 0.0593(12) 0.0344(10) 0.0487(12) -0.0036(8) -0.0094(10) -0.0048(9)
N2 0.049(6) 0.047(6) 0.011(4) 0.000 0.000 0.000
N3 0.041(6) 0.031(6) 0.009(5) -0.012(4) 0.000 0.000
C12 0.057(4) 0.151(10) 0.054(5) 0.000 0.010(3) 0.000
O7 0.115(4) 0.091(4) 0.093(4) 0.000 0.000 0.000

loop_
_atom_type_symbol
_atom_type_description
_atom_type_scat_dispersion_real
_atom_type_scat_dispersion_imag
_atom_type_scat_source
C C 0.0033 0.0016 'International Tables Vol C Tables 4.2.6.8 and 6.1.1.4'
H H 0.0000 0.0000 'International Tables Vol C Tables 4.2.6.8 and 6.1.1.4'
Cl Cl 0.1484 0.1585 'International Tables Vol C Tables 4.2.6.8 and 6.1.1.4'
Cu Cu 0.3201 1.2651 'International Tables Vol C Tables 4.2.6.8 and 6.1.1.4'
N N 0.0061 0.0033 'International Tables Vol C Tables 4.2.6.8 and 6.1.1.4'
O O 0.0106 0.0060 'International Tables Vol C Tables 4.2.6.8 and 6.1.1.4'

loop_
_geom_angle_atom_site_label_1
_geom_angle_atom_site_label_2
_geom_angle_atom_site_label_3
_geom_angle
_geom_angle_site_symmetry_1
_geom_angle_site_symmetry_3
_geom_angle_publ_flag
Cl1 Cu1 Cu2 180.0 . . ?
O1 Cu1 Cu2 84.38(5) 12_655 . ?
O1 Cu1 Cu2 84.38(5) . . ?
O1 Cu1 Cu2 84.38(5) 3_656 . ?
O1 Cu1 Cu2 84.38(5) 10_556 . ?
O1 Cu1 Cl1 95.62(5) . . ?
O1 Cu1 Cl1 95.62(5) 12_655 . ?
O1 Cu1 Cl1 95.62(5) 3_656 . ?
O1 Cu1 Cl1 95.62(5) 10_556 . ?
O1 Cu1 O1 90.30(17) 3_656 10_556 ?
O1 Cu1 O1 168.76(11) 12_655 10_556 ?
O1 Cu1 O1 88.60(17) 3_656 12_655 ?
O1 Cu1 O1 168.76(11) . 3_656 ?
O1 Cu1 O1 90.30(17) . 12_655 ?
O1 Cu1 O1 88.61(17) . 10_556 ?
O2 Cu2 Cu1 83.84(5) 10_556 . ?
O2 Cu2 Cu1 83.84(5) 12_655 . ?
O2 Cu2 Cu1 83.84(5) . . ?
O2 Cu2 Cu1 83.84(5) 3_656 . ?
O2 Cu2 O2 89.45(11) 3_656 12_655 ?
O2 Cu2 O2 167.69(9) . 3_656 ?
O2 Cu2 O2 167.69(9) 12_655 10_556 ?
O2 Cu2 O2 89.45(11) . 10_556 ?
O2 Cu2 O2 89.24(11) 3_656 10_556 ?
O2 Cu2 O2 89.23(11) . 12_655 ?
O2 Cu2 O6 96.16(5) 12_655 . ?
O2 Cu2 O6 96.16(5) 3_656 . ?
O2 Cu2 O6 96.16(5) 10_556 . ?
O2 Cu2 O6 96.16(5) . . ?
O6 Cu2 Cu1 180.0 . . ?
O3 Cu3 Cu3 84.55(5) 10 13 ?
O3 Cu3 Cu3 84.55(5) . 13 ?
O3 Cu3 O3 86.09(12) 10 . ?
O3 Cu3 O4 91.84(9) 10 13 ?
O3 Cu3 O4 167.77(7) 10 6 ?
O3 Cu3 O4 167.77(7) . 13 ?
O3 Cu3 O4 91.85(9) . 6 ?
O3 Cu3 O5 95.23(9) . . ?
O3 Cu3 O5 95.23(9) 10 . ?
O4 Cu3 Cu3 83.25(5) 6 13 ?
O4 Cu3 Cu3 83.25(5) 13 13 ?
O4 Cu3 O4 87.63(12) 13 6 ?
O4 Cu3 O5 96.96(9) 6 . ?
O4 Cu3 O5 96.96(9) 13 . ?
O5 Cu3 Cu3 179.70(11) . 13 ?
Cu1 Cl1 Cu1 180.0 9_666 . ?
C7 O1 Cu1 123.60(16) . . ?
C7 O2 Cu2 122.76(15) . . ?
C10 O3 Cu3 122.03(16) . . ?
C10 O4 Cu3 123.10(15) . 13 ?
Cu3 O5 H5 109.5 . . ?
Cu3 O5 H5 109(2) . 10 ?
H5 O5 H5 99.7 . 10 ?
Cu2 O6 H6 109.5 . . ?
Cu2 O6 H6 109(5) . 10_556 ?
Cu2 O6 H6 109(5) . 12_655 ?
Cu2 O6 H6 109.476(12) . 3_656 ?
H6 O6 H6 79.8 10_556 3_656 ?
H6 O6 H6 141.1 12_655 10_556 ?
H6 O6 H6 87.4 12_655 3_656 ?
H6 O6 H6 79.8 . 12_655 ?
H6 O6 H6 87.4 . 10_556 ?
H6 O6 H6 141.1 . 3_656 ?
C2 N1 C3 113.35(17) . 11_565 ?
C2 N1 C3 113.35(17) . . ?
C3 N1 C3 110.4(3) 11_565 . ?
H1A C1 H1B 108.2 . . ?
C2 C1 H1A 109.8 10 . ?
C2 C1 H1A 109.8 . . ?
C2 C1 H1B 109.8 . . ?
C2 C1 H1B 109.8 10 . ?
C2 C1 C2 109.4(4) . 10 ?
N1 C2 C1 117.7(3) . . ?
N1 C2 H2A 107.9 . . ?
N1 C2 H2B 107.9 . . ?
C1 C2 H2A 107.9 . . ?
C1 C2 H2B 107.9 . . ?
H2A C2 H2B 107.2 . . ?
N1 C3 H3A 109.0 . . ?
N1 C3 H3B 109.0 . . ?
N1 C3 C4 112.8(2) . . ?
H3A C3 H3B 107.8 . . ?
C4 C3 H3A 109.0 . . ?
C4 C3 H3B 109.0 . . ?
C5 C4 C3 120.8(2) . . ?
C11 C4 C3 120.7(2) . . ?
C11 C4 C5 118.4(2) . . ?
C4 C5 H5A 119.4 . . ?
C6 C5 C4 121.30(19) . . ?
C6 C5 H5A 119.4 . . ?
C5 C6 C7 120.85(19) . . ?
C5 C6 C8 119.9(2) . . ?
C8 C6 C7 119.2(2) . . ?
O1 C7 C6 116.7(2) . . ?
O2 C7 O1 125.3(2) . . ?
O2 C7 C6 117.96(19) . . ?
C6 C8 H8 120.5 . . ?
C9 C8 C6 119.0(2) . . ?
C9 C8 H8 120.5 . . ?
C8 C9 C10 119.6(2) . . ?
C8 C9 C11 120.9(2) . . ?
C11 C9 C10 119.5(2) . . ?
O3 C10 O4 126.1(2) . . ?
O3 C10 C9 117.1(2) . . ?
O4 C10 C9 116.8(2) . . ?
C4 C11 C9 120.4(2) . . ?
C4 C11 H11 119.8 . . ?
C9 C11 H11 119.8 . . ?
N2 N2 N2 0(10) 12_655 2_665 ?
N2 N2 N2 0(10) 2_665 11_565 ?
N2 N2 N2 0(10) 12_655 11_565 ?
N2 N2 N3 0(10) 11_565 2_665 ?
N2 N2 N3 0(10) 12_655 11_565 ?
N2 N2 N3 0(10) 2_665 2_665 ?
N2 N2 N3 0(10) 11_565 11_565 ?
N2 N2 N3 0(10) 12_655 2_665 ?
N2 N2 N3 0(10) 2_665 11_565 ?
N2 N2 C12 0(10) 11_565 . ?
N2 N2 C12 0(10) 12_655 2_665 ?
N2 N2 C12 0(10) 2_665 . ?
N2 N2 C12 0(10) 11_565 2_665 ?
N2 N2 C12 0(10) 12_655 . ?
N2 N2 C12 0(10) 2_665 2_665 ?
N3 N2 N3 0.0(12) 11_565 2_665 ?
N3 N2 C12 51.9(5) 11_565 . ?
N3 N2 C12 51.9(5) 2_665 2_665 ?
N3 N2 C12 51.9(5) 11_565 2_665 ?
N3 N2 C12 51.9(5) 2_665 . ?
C12 N2 C12 99.0(9) 2_665 . ?
H3C N3 H3C 42.4 . 2_665 ?
H3C N3 H3D 105.9 . . ?
H3D N3 H3C 148.3 . 2_665 ?
C12 N3 H3C 87.7(11) . 2_665 ?
C12 N3 H3C 87.7(11) 2_665 2_665 ?
C12 N3 H3C 105.2 . . ?
C12 N3 H3C 105.2 2_665 . ?
C12 N3 H3D 105.2 2_665 . ?
C12 N3 H3D 105.2 . . ?
C12 N3 C12 128.3(12) . 2_665 ?
N2 C12 N2 0.0(6) 12_655 11_565 ?
N2 C12 N2 0.0(6) 2_665 11_565 ?
N2 C12 N2 0.0(6) 2_665 12_655 ?
N2 C12 N2 0.0(6) . 11_565 ?
N2 C12 N2 0.0(6) . 12_655 ?
N2 C12 N2 0.0(6) . 2_665 ?
N3 C12 N2 59.6(7) . 2_665 ?
N3 C12 N2 59.6(7) 11_565 11_565 ?
N3 C12 N2 59.6(7) . . ?
N3 C12 N2 59.6(7) 11_565 2_665 ?
N3 C12 N2 59.6(7) 11_565 . ?
N3 C12 N2 59.6(7) 2_665 2_665 ?
N3 C12 N2 59.6(7) . 11_565 ?
N3 C12 N2 59.6(7) . 12_655 ?
N3 C12 N2 59.6(7) 2_665 11_565 ?
N3 C12 N2 59.6(7) 11_565 12_655 ?
N3 C12 N2 59.6(7) 2_665 . ?
N3 C12 N2 59.6(7) 2_665 12_655 ?
N3 C12 N3 39.7(13) . 2_665 ?
N3 C12 N3 39.7(13) . 11_565 ?
N3 C12 N3 0.0(16) 11_565 2_665 ?

loop_
_geom_bond_atom_site_label_1
_geom_bond_atom_site_label_2
_geom_bond_distance
_geom_bond_site_symmetry_2
_geom_bond_publ_flag
Cu1 Cu2 2.6270(9) . ?
Cu1 Cl1 2.3878(7) . ?
Cu1 O1 1.9477(18) . ?
Cu1 O1 1.9478(18) 3_656 ?
Cu1 O1 1.9478(18) 12_655 ?
Cu1 O1 1.9478(18) 10_556 ?
Cu2 O2 1.9777(16) . ?
Cu2 O2 1.9777(16) 10_556 ?
Cu2 O2 1.9777(16) 3_656 ?
Cu2 O2 1.9777(16) 12_655 ?
Cu2 O6 2.153(4) . ?
Cu3 Cu3 2.6605(8) 13 ?
Cu3 O3 1.9623(17) . ?
Cu3 O3 1.9621(17) 10 ?
Cu3 O4 1.9651(17) 13 ?
Cu3 O4 1.9651(17) 6 ?
Cu3 O5 2.148(3) . ?
O1 C7 1.254(3) . ?
O2 C7 1.251(3) . ?
O3 C10 1.254(3) . ?
O4 C10 1.263(3) . ?
O5 H5 0.8200 . ?
O5 H5 0.82(9) 10 ?
O6 H6 0.8200 . ?
O6 H6 0.8(2) 10_556 ?
O6 H6 0.8200 3_656 ?
O6 H6 0.8(2) 12_655 ?
N1 C2 1.467(4) . ?
N1 C3 1.476(3) 11_565 ?
N1 C3 1.476(3) . ?
C1 H1A 0.9700 . ?
C1 H1B 0.9700 . ?
C1 C2 1.541(4) 10 ?
C1 C2 1.541(4) . ?
C2 H2A 0.9700 . ?
C2 H2B 0.9700 . ?
C3 H3A 0.9700 . ?
C3 H3B 0.9700 . ?
C3 C4 1.511(3) . ?
C4 C5 1.396(3) . ?
C4 C11 1.390(3) . ?
C5 H5A 0.9300 . ?
C5 C6 1.396(3) . ?
C6 C7 1.502(3) . ?
C6 C8 1.398(3) . ?
C8 H8 0.9300 . ?
C8 C9 1.385(3) . ?
C9 C10 1.505(3) . ?
C9 C11 1.403(3) . ?
C11 H11 0.9300 . ?
N2 N2 0.00(2) 2_665 ?
N2 N2 0.00(2) 12_655 ?
N2 N2 0.00(2) 11_565 ?
N2 N3 1.439(16) 11_565 ?
N2 N3 1.439(16) 2_665 ?
N2 C12 1.554(11) . ?
N2 C12 1.554(11) 2_665 ?
N3 H3C 1.24(2) 2_665 ?
N3 H3C 0.8900 . ?
N3 H3D 0.8900 . ?
N3 C12 1.313(10) 2_665 ?
N3 C12 1.313(10) . ?

loop_
_geom_torsion_atom_site_label_1
_geom_torsion_atom_site_label_2
_geom_torsion_atom_site_label_3
_geom_torsion_atom_site_label_4
_geom_torsion
_geom_torsion_site_symmetry_1
_geom_torsion_site_symmetry_2
_geom_torsion_site_symmetry_3
_geom_torsion_site_symmetry_4
_geom_torsion_publ_flag
Cu1 O1 C7 O2 -3.9(4) . . . . ?
Cu1 O1 C7 C6 174.92(19) . . . . ?
Cu2 O2 C7 O1 4.6(4) . . . . ?
Cu2 O2 C7 C6 -174.26(16) . . . . ?
Cu3 O3 C10 O4 -11.1(4) . . . . ?
Cu3 O3 C10 C9 166.07(17) . . . . ?
Cu3 O4 C10 O3 12.5(4) 13 . . . ?
Cu3 O4 C10 C9 -164.67(17) 13 . . . ?
N1 C3 C4 C5 50.1(3) . . . . ?
N1 C3 C4 C11 -133.5(2) . . . . ?
C2 N1 C3 C4 67.4(3) . . . . ?
C2 C1 C2 N1 180.000(0) 10 . . . ?
C3 N1 C2 C1 63.41(19) . . . . ?
C3 N1 C2 C1 -63.42(19) 11_565 . . . ?
C3 N1 C3 C4 -164.20(15) 11_565 . . . ?
C3 C4 C5 C6 176.6(2) . . . . ?
C3 C4 C11 C9 -177.7(3) . . . . ?
C4 C5 C6 C7 -177.8(2) . . . . ?
C4 C5 C6 C8 1.1(4) . . . . ?
C5 C4 C11 C9 -1.2(4) . . . . ?
C5 C6 C7 O1 -15.2(4) . . . . ?
C5 C6 C7 O2 163.7(2) . . . . ?
C5 C6 C8 C9 -1.3(4) . . . . ?
C6 C8 C9 C10 178.8(2) . . . . ?
C6 C8 C9 C11 0.2(4) . . . . ?
C7 C6 C8 C9 177.6(2) . . . . ?
C8 C6 C7 O1 165.9(3) . . . . ?
C8 C6 C7 O2 -15.2(4) . . . . ?
C8 C9 C10 O3 152.8(2) . . . . ?
C8 C9 C10 O4 -29.8(4) . . . . ?
C8 C9 C11 C4 1.0(4) . . . . ?
C10 C9 C11 C4 -177.6(2) . . . . ?
C11 C4 C5 C6 0.1(4) . . . . ?
C11 C9 C10 O3 -28.6(4) . . . . ?
C11 C9 C10 O4 148.9(3) . . . . ?
N2 N2 C12 N2 0.00(7) 11_565 . . 12_655 ?
N2 N2 C12 N2 0.00(7) 11_565 . . 2_665 ?
N2 N2 C12 N2 0.00(7) 2_665 . . 12_655 ?
N2 N2 C12 N2 0.00(7) 12_655 . . 11_565 ?
N2 N2 C12 N2 0.00(7) 12_655 . . 2_665 ?
N2 N2 C12 N2 0.00(7) 2_665 . . 11_565 ?
N2 N2 C12 N3 0.00(14) 2_665 . . 2_665 ?
N2 N2 C12 N3 0.00(14) 2_665 . . 11_565 ?
N2 N2 C12 N3 0.00(14) 12_655 . . 2_665 ?
N2 N2 C12 N3 0.00(14) 11_565 . . 2_665 ?
N2 N2 C12 N3 0.000(1) 2_665 . . . ?
N2 N2 C12 N3 0.000(1) 11_565 . . . ?
N2 N2 C12 N3 0.000(1) 12_655 . . . ?
N2 N2 C12 N3 0.00(14) 12_655 . . 11_565 ?
N2 N2 C12 N3 0.00(14) 11_565 . . 11_565 ?
N3 N2 C12 N2 0(99) 11_565 . . 2_665 ?
N3 N2 C12 N2 0(99) 2_665 . . 11_565 ?
N3 N2 C12 N2 0(99) 11_565 . . 11_565 ?
N3 N2 C12 N2 0(99) 11_565 . . 12_655 ?
N3 N2 C12 N2 0(99) 2_665 . . 12_655 ?
N3 N2 C12 N2 0(99) 2_665 . . 2_665 ?
N3 N2 C12 N3 46.4(16) 11_565 . . . ?
N3 N2 C12 N3 0.000(2) 11_565 . . 2_665 ?
N3 N2 C12 N3 0.000(2) 2_665 . . 11_565 ?
N3 N2 C12 N3 46.4(16) 2_665 . . . ?
C12 N2 C12 N2 0(100) 2_665 . . 11_565 ?
C12 N2 C12 N2 0(100) 2_665 . . 2_665 ?
C12 N2 C12 N2 0(100) 2_665 . . 12_655 ?
C12 N2 C12 N3 -23.2(8) 2_665 . . 2_665 ?
C12 N2 C12 N3 -23.2(8) 2_665 . . 11_565 ?
C12 N2 C12 N3 23.2(8) 2_665 . . . ?
C12 N3 C12 N2 -35.9(13) 2_665 . . . ?
C12 N3 C12 N2 -35.9(13) 2_665 . . 12_655 ?
C12 N3 C12 N2 -35.9(13) 2_665 . . 11_565 ?
C12 N3 C12 N2 -35.9(13) 2_665 . . 2_665 ?
C12 N3 C12 N3 41.8(18) 2_665 . . 11_565 ?
C12 N3 C12 N3 41.8(18) 2_665 . . 2_665 ?
